data_4079460
loop_
_publ_author_name
'Wucher, Philipp'
'Roesle, Philipp'
'Falivene, Laura'
'Cavallo, Luigi'
'Caporaso, Lucia'
'G\"ottker-Schnetmann, Inigo'
'Mecking, Stefan'

_publ_section_title
;
 Controlled Acrylate Insertion Regioselectivity in
 Diazaphospholidine-Sulfonato Palladium(II) Complexes
;
_journal_issue 24
_journal_name_full Organometallics
_journal_page_first 8505
_journal_paper_doi 10.1021/om300755j
_journal_volume 31
_journal_year 2012
_chemical_formula_moiety '2(C28 H30 N3 O3 P Pd S), C7 H8'
_chemical_formula_sum 'C63 H68 N6 O6 P2 Pd2 S2'
_chemical_formula_weight 1344.09
_chemical_name_systematic
; 
 ? 
;
_space_group_IT_number 2
_symmetry_cell_setting triclinic
_symmetry_space_group_name_Hall '-P 1'
_symmetry_space_group_name_H-M 'P -1'
_atom_sites_solution_hydrogens geom
_atom_sites_solution_primary heavy
_atom_sites_solution_secondary difmap
_audit_creation_method SHELXL-97
_cell_angle_alpha 78.501(5)
_cell_angle_beta 86.039(6)
_cell_angle_gamma 72.151(5)
_cell_formula_units_Z 1
_cell_length_a 10.6341(7)
_cell_length_b 11.1581(7)
_cell_length_c 13.4760(9)
_cell_measurement_reflns_used 36802
_cell_measurement_temperature 100(2)
_cell_measurement_theta_max 27.14
_cell_measurement_theta_min 1.95
_cell_volume 1491.44(18)
_computing_cell_refinement 'STOE X-AREA'
_computing_data_collection 'STOE X-AREA'
_computing_data_reduction 'STOE X-RED32'
_computing_structure_refinement 'SHELXL-97 (Sheldrick, 1997)'
_computing_structure_solution 'SHELXS-97 (Sheldrick, 1990)'
_diffrn_ambient_temperature 100(2)
_diffrn_detector_area_resol_mean 6.67
_diffrn_measured_fraction_theta_full 0.989
_diffrn_measured_fraction_theta_max 0.989
_diffrn_measurement_device_type 'STOE IPDS 2T'
_diffrn_measurement_method 'rotation method'
_diffrn_radiation_monochromator graphite
_diffrn_radiation_source 'fine-focus sealed tube'
_diffrn_radiation_type MoK\a
_diffrn_radiation_wavelength 0.71073
_diffrn_reflns_av_R_equivalents 0.0658
_diffrn_reflns_av_sigmaI/netI 0.0647
_diffrn_reflns_limit_h_max 13
_diffrn_reflns_limit_h_min -13
_diffrn_reflns_limit_k_max 14
_diffrn_reflns_limit_k_min -13
_diffrn_reflns_limit_l_max 17
_diffrn_reflns_limit_l_min -16
_diffrn_reflns_number 20831
_diffrn_reflns_theta_full 26.80
_diffrn_reflns_theta_max 26.80
_diffrn_reflns_theta_min 2.01
_exptl_absorpt_coefficient_mu 0.783
_exptl_absorpt_correction_T_max 0.9246
_exptl_absorpt_correction_T_min 0.7936
_exptl_absorpt_correction_type integration
_exptl_absorpt_process_details 'STOE X-RED32'
_exptl_crystal_colour colourless
_exptl_crystal_density_diffrn 1.496
_exptl_crystal_density_method 'not measured'
_exptl_crystal_description prism
_exptl_crystal_F_000 690
_exptl_crystal_size_max 0.2
_exptl_crystal_size_mid 0.2
_exptl_crystal_size_min 0.2
_refine_diff_density_max 1.994
_refine_diff_density_min -0.843
_refine_diff_density_rms 0.377
_refine_ls_extinction_method none
_refine_ls_goodness_of_fit_ref 1.202
_refine_ls_hydrogen_treatment constr
_refine_ls_matrix_type full
_refine_ls_number_parameters 375
_refine_ls_number_reflns 6302
_refine_ls_number_restraints 0
_refine_ls_restrained_S_all 1.202
_refine_ls_R_factor_all 0.0396
_refine_ls_R_factor_gt 0.0316
_refine_ls_shift/su_max 0.001
_refine_ls_shift/su_mean 0.000
_refine_ls_structure_factor_coef Fsqd
_refine_ls_weighting_details 'calc w=1/[\s^2^(Fo^2^)+(0.0539P)^2^+0.0874P] where P=(Fo^2^+2Fc^2^)/3'
_refine_ls_weighting_scheme calc
_refine_ls_wR_factor_gt 0.0854
_refine_ls_wR_factor_ref 0.0871
_reflns_number_gt 5615
_reflns_number_total 6302
_reflns_threshold_expression >2sigma(I)
_cod_data_source_file om300755j_si_002.cif
_cod_data_source_block d:\phpdlut
_cod_original_cell_volume 1491.44(17)
_cod_database_code 4079460

loop_
_symmetry_equiv_pos_as_xyz
'x, y, z'
'-x, -y, -z'

loop_
_atom_site_label
_atom_site_type_symbol
_atom_site_fract_x
_atom_site_fract_y
_atom_site_fract_z
_atom_site_U_iso_or_equiv
_atom_site_adp_type
_atom_site_occupancy
_atom_site_symmetry_multiplicity
_atom_site_calc_flag
_atom_site_refinement_flags
_atom_site_disorder_assembly
_atom_site_disorder_group
C1 C 0.9213(2) 0.5189(2) 0.81177(17) 0.0178(5) Uani 1 1 d . . .
C2 C 0.9001(2) 0.6495(2) 0.81265(17) 0.0170(5) Uani 1 1 d . . .
C3 C 0.9940(2) 0.6839(3) 0.85898(19) 0.0215(5) Uani 1 1 d . . .
H3A H 0.9818 0.7720 0.8586 0.026 Uiso 1 1 calc R . .
C4 C 1.1049(2) 0.5927(3) 0.90558(19) 0.0227(5) Uani 1 1 d . . .
H4A H 1.1656 0.6177 0.9392 0.027 Uiso 1 1 calc R . .
C5 C 1.1258(2) 0.4649(3) 0.90231(19) 0.0244(5) Uani 1 1 d . . .
H5A H 1.2026 0.4020 0.9321 0.029 Uiso 1 1 calc R . .
C6 C 1.0355(2) 0.4283(3) 0.85590(19) 0.0224(5) Uani 1 1 d . . .
H6A H 1.0511 0.3403 0.8539 0.027 Uiso 1 1 calc R . .
C7 C 0.6398(2) 0.8172(2) 0.94113(17) 0.0184(5) Uani 1 1 d . . .
C8 C 0.5787(2) 0.7221(3) 0.94324(19) 0.0222(5) Uani 1 1 d . . .
H8A H 0.5793 0.6875 0.8842 0.027 Uiso 1 1 calc R . .
C9 C 0.5173(3) 0.6779(3) 1.0309(2) 0.0269(6) Uani 1 1 d . . .
H9A H 0.4750 0.6142 1.0311 0.032 Uiso 1 1 calc R . .
C10 C 0.5171(3) 0.7260(3) 1.1182(2) 0.0303(6) Uani 1 1 d . . .
H10A H 0.4747 0.6958 1.1781 0.036 Uiso 1 1 calc R . .
C11 C 0.5790(3) 0.8180(3) 1.1173(2) 0.0327(7) Uani 1 1 d . . .
H11A H 0.5799 0.8503 1.1773 0.039 Uiso 1 1 calc R . .
C12 C 0.6404(3) 0.8646(3) 1.03000(19) 0.0259(5) Uani 1 1 d . . .
H12A H 0.6826 0.9282 1.0306 0.031 Uiso 1 1 calc R . .
C13 C 0.7502(2) 0.9746(2) 0.84623(18) 0.0208(5) Uani 1 1 d . . .
H13B H 0.8330 0.9482 0.8852 0.025 Uiso 1 1 calc R . .
H13A H 0.6849 1.0449 0.8736 0.025 Uiso 1 1 calc R . .
C14 C 0.7758(3) 1.0167(2) 0.73443(19) 0.0221(5) Uani 1 1 d . . .
H14B H 0.6936 1.0740 0.7002 0.026 Uiso 1 1 calc R . .
H14A H 0.8434 1.0624 0.7249 0.026 Uiso 1 1 calc R . .
C15 C 0.8524(2) 0.9013(3) 0.58911(18) 0.0198(5) Uani 1 1 d . . .
C16 C 0.8282(2) 1.0175(3) 0.52115(19) 0.0245(5) Uani 1 1 d . . .
H16A H 0.7919 1.0961 0.5444 0.029 Uiso 1 1 calc R . .
C17 C 0.8579(3) 1.0174(3) 0.4186(2) 0.0315(6) Uani 1 1 d . . .
H17A H 0.8416 1.0966 0.3722 0.038 Uiso 1 1 calc R . .
C18 C 0.9105(3) 0.9038(3) 0.3837(2) 0.0336(7) Uani 1 1 d . . .
H18A H 0.9296 0.9049 0.3137 0.040 Uiso 1 1 calc R . .
C19 C 0.9353(3) 0.7883(3) 0.4512(2) 0.0294(6) Uani 1 1 d . . .
H19A H 0.9718 0.7101 0.4274 0.035 Uiso 1 1 calc R . .
C20 C 0.9072(3) 0.7864(3) 0.5537(2) 0.0243(5) Uani 1 1 d . . .
H20A H 0.9251 0.7069 0.5999 0.029 Uiso 1 1 calc R . .
C21 C 0.5028(3) 0.9098(3) 0.6607(2) 0.0276(6) Uani 1 1 d . . .
H21C H 0.4220 0.9192 0.6252 0.033 Uiso 1 1 calc R . .
H21B H 0.5472 0.9706 0.6236 0.033 Uiso 1 1 calc R . .
H21A H 0.4803 0.9274 0.7292 0.033 Uiso 1 1 calc R . .
C22 C 0.5021(3) 0.6884(3) 0.48419(19) 0.0245(5) Uani 1 1 d . . .
C23 C 0.4109(3) 0.6599(3) 0.4307(2) 0.0316(6) Uani 1 1 d . . .
H23A H 0.4216 0.6634 0.3597 0.038 Uiso 1 1 calc R . .
C24 C 0.3051(3) 0.6267(3) 0.4803(2) 0.0344(7) Uani 1 1 d . . .
H24A H 0.2417 0.6085 0.4441 0.041 Uiso 1 1 calc R . .
C25 C 0.2931(3) 0.6204(3) 0.5839(2) 0.0317(6) Uani 1 1 d . . .
H25A H 0.2211 0.5979 0.6198 0.038 Uiso 1 1 calc R . .
C26 C 0.3872(3) 0.6471(3) 0.6352(2) 0.0250(5) Uani 1 1 d . . .
C27 C 0.6189(3) 0.7246(3) 0.4347(2) 0.0314(6) Uani 1 1 d . . .
H27A H 0.7003 0.6630 0.4651 0.038 Uiso 1 1 calc R . .
H27B H 0.6139 0.8106 0.4445 0.038 Uiso 1 1 calc R . .
H27C H 0.6192 0.7238 0.3621 0.038 Uiso 1 1 calc R . .
C28 C 0.3809(3) 0.6368(3) 0.7481(2) 0.0347(7) Uani 1 1 d . . .
H28A H 0.3671 0.7216 0.7646 0.042 Uiso 1 1 calc R . .
H28B H 0.4640 0.5779 0.7778 0.042 Uiso 1 1 calc R . .
H28C H 0.3075 0.6041 0.7756 0.042 Uiso 1 1 calc R . .
C29 C -0.0234(5) -0.0763(4) 0.0881(3) 0.0540(11) Uani 1 1 d . . .
H29A H -0.0408 -0.1286 0.1490 0.065 Uiso 1 1 calc R . .
C30 C 0.0837(5) -0.1247(4) 0.0300(2) 0.0539(11) Uani 1 1 d . . .
H30A H 0.1406 -0.2092 0.0509 0.065 Uiso 1 1 calc R A 1
N1 N 0.6984(2) 0.8655(2) 0.85143(15) 0.0180(4) Uani 1 1 d . . .
N2 N 0.8231(2) 0.8970(2) 0.69406(15) 0.0188(4) Uani 1 1 d . . .
N3 N 0.4884(2) 0.6827(2) 0.58550(16) 0.0214(4) Uani 1 1 d . . .
O1 O 0.76145(18) 0.54193(17) 0.66538(13) 0.0224(4) Uani 1 1 d . . .
O2 O 0.8815(2) 0.32935(18) 0.74707(15) 0.0281(4) Uani 1 1 d . . .
O3 O 0.70204(19) 0.46061(19) 0.83787(14) 0.0276(4) Uani 1 1 d . . .
P1 P 0.75761(6) 0.78267(6) 0.75725(4) 0.01554(13) Uani 1 1 d . . .
S1 S 0.80728(6) 0.45598(6) 0.76343(5) 0.01998(13) Uani 1 1 d . . .
Pd1 Pd 0.625131(17) 0.728276(17) 0.669208(13) 0.01628(7) Uani 1 1 d . . .
C32 C 0.2036(8) -0.0945(7) -0.1192(5) 0.0368(14) Uani 0.50 1 d P B 1
H32C H 0.2347 -0.0246 -0.1577 0.044 Uiso 0.50 1 calc PR B 1
H32B H 0.1723 -0.1357 -0.1660 0.044 Uiso 0.50 1 calc PR B 1
H32A H 0.2763 -0.1577 -0.0789 0.044 Uiso 0.50 1 calc PR B 1
C31A C 0.1084(4) -0.0492(3) -0.0599(3) 0.037(5) Uiso 0.50 1 d P . 1
C31B C 0.1084(4) -0.0492(3) -0.0599(3) 0.047(5) Uani 0.50 1 d P . 2
H31B H 0.1816 -0.0817 -0.1016 0.057 Uiso 0.50 1 calc PR . 2

loop_
_atom_site_aniso_label
_atom_site_aniso_U_11
_atom_site_aniso_U_22
_atom_site_aniso_U_33
_atom_site_aniso_U_23
_atom_site_aniso_U_13
_atom_site_aniso_U_12
C1 0.0183(11) 0.0202(12) 0.0148(10) -0.0023(9) 0.0011(8) -0.0066(9)
C2 0.0147(10) 0.0210(12) 0.0149(10) -0.0039(9) 0.0000(8) -0.0043(9)
C3 0.0190(11) 0.0227(13) 0.0231(12) -0.0065(10) -0.0011(9) -0.0051(10)
C4 0.0178(11) 0.0302(14) 0.0208(12) -0.0052(10) -0.0025(9) -0.0073(10)
C5 0.0176(11) 0.0274(14) 0.0226(12) 0.0000(10) -0.0023(9) -0.0014(10)
C6 0.0219(12) 0.0198(12) 0.0222(12) -0.0013(10) 0.0004(9) -0.0033(10)
C7 0.0160(11) 0.0190(12) 0.0173(11) -0.0028(9) -0.0011(8) -0.0012(9)
C8 0.0209(12) 0.0265(13) 0.0196(11) -0.0031(10) -0.0010(9) -0.0084(10)
C9 0.0229(12) 0.0287(14) 0.0265(13) 0.0005(11) 0.0017(10) -0.0079(11)
C10 0.0317(14) 0.0279(14) 0.0231(13) -0.0001(11) 0.0082(11) -0.0018(12)
C11 0.0458(17) 0.0273(14) 0.0200(12) -0.0082(11) 0.0050(11) -0.0023(13)
C12 0.0337(14) 0.0213(13) 0.0224(12) -0.0071(10) 0.0013(10) -0.0060(11)
C13 0.0230(12) 0.0192(12) 0.0228(12) -0.0071(10) 0.0008(9) -0.0082(10)
C14 0.0232(12) 0.0173(12) 0.0258(12) -0.0038(10) 0.0019(10) -0.0069(10)
C15 0.0151(11) 0.0275(13) 0.0187(11) -0.0041(10) -0.0002(8) -0.0092(10)
C16 0.0179(11) 0.0301(14) 0.0237(12) 0.0004(10) -0.0011(9) -0.0079(10)
C17 0.0235(13) 0.0438(17) 0.0227(13) 0.0073(12) -0.0032(10) -0.0113(12)
C18 0.0246(13) 0.062(2) 0.0192(12) -0.0065(13) 0.0023(10) -0.0206(14)
C19 0.0252(13) 0.0441(17) 0.0253(13) -0.0147(12) 0.0073(10) -0.0158(12)
C20 0.0227(12) 0.0283(14) 0.0234(12) -0.0054(10) 0.0037(10) -0.0106(11)
C21 0.0214(12) 0.0244(13) 0.0361(14) -0.0075(11) -0.0094(11) -0.0023(10)
C22 0.0289(13) 0.0198(12) 0.0204(12) -0.0036(10) -0.0067(10) 0.0004(10)
C23 0.0367(15) 0.0278(14) 0.0268(13) -0.0110(11) -0.0113(11) 0.0013(12)
C24 0.0286(14) 0.0318(15) 0.0454(17) -0.0198(13) -0.0164(12) -0.0013(12)
C25 0.0226(13) 0.0316(15) 0.0455(17) -0.0166(13) -0.0045(11) -0.0078(11)
C26 0.0204(12) 0.0254(13) 0.0301(13) -0.0091(11) -0.0015(10) -0.0053(10)
C27 0.0390(16) 0.0340(16) 0.0191(12) -0.0022(11) -0.0005(11) -0.0096(13)
C28 0.0299(15) 0.0525(19) 0.0310(15) -0.0121(13) 0.0052(11) -0.0241(14)
C29 0.114(4) 0.0418(19) 0.0253(15) 0.0052(14) -0.0227(19) -0.054(2)
C30 0.111(4) 0.0402(19) 0.0280(16) 0.0030(14) -0.0246(19) -0.049(2)
N1 0.0185(10) 0.0184(10) 0.0185(10) -0.0061(8) 0.0013(7) -0.0061(8)
N2 0.0209(10) 0.0178(10) 0.0190(10) -0.0035(8) 0.0013(8) -0.0079(8)
N3 0.0205(10) 0.0212(11) 0.0225(10) -0.0059(8) -0.0046(8) -0.0043(8)
O1 0.0273(9) 0.0198(9) 0.0199(8) -0.0059(7) -0.0051(7) -0.0043(7)
O2 0.0365(11) 0.0169(9) 0.0308(10) -0.0065(8) -0.0082(8) -0.0048(8)
O3 0.0268(10) 0.0315(11) 0.0282(10) -0.0048(8) 0.0023(7) -0.0154(8)
P1 0.0150(3) 0.0167(3) 0.0155(3) -0.0037(2) -0.0006(2) -0.0050(2)
S1 0.0230(3) 0.0170(3) 0.0209(3) -0.0040(2) -0.0029(2) -0.0066(2)
Pd1 0.01573(10) 0.01782(11) 0.01594(10) -0.00338(7) -0.00269(6) -0.00528(7)
C32 0.046(4) 0.026(3) 0.040(4) -0.009(3) -0.010(3) -0.010(3)
C31B 0.047(6) 0.047(7) 0.047(6) -0.009(3) 0.000(3) -0.014(4)

loop_
_atom_type_symbol
_atom_type_description
_atom_type_scat_dispersion_real
_atom_type_scat_dispersion_imag
_atom_type_scat_source
C C 0.0033 0.0016 'International Tables Vol C Tables 4.2.6.8 and 6.1.1.4'
H H 0.0000 0.0000 'International Tables Vol C Tables 4.2.6.8 and 6.1.1.4'
N N 0.0061 0.0033 'International Tables Vol C Tables 4.2.6.8 and 6.1.1.4'
O O 0.0106 0.0060 'International Tables Vol C Tables 4.2.6.8 and 6.1.1.4'
P P 0.1023 0.0942 'International Tables Vol C Tables 4.2.6.8 and 6.1.1.4'
Pd Pd -0.9988 1.0072 'International Tables Vol C Tables 4.2.6.8 and 6.1.1.4'
S S 0.1246 0.1234 'International Tables Vol C Tables 4.2.6.8 and 6.1.1.4'

loop_
_geom_angle_atom_site_label_1
_geom_angle_atom_site_label_2
_geom_angle_atom_site_label_3
_geom_angle
_geom_angle_site_symmetry_1
_geom_angle_site_symmetry_3
C6 C1 C2 119.4(2) . .
C6 C1 S1 115.86(19) . .
C2 C1 S1 124.68(18) . .
C3 C2 C1 118.4(2) . .
C3 C2 P1 115.81(19) . .
C1 C2 P1 125.79(18) . .
C4 C3 C2 121.7(2) . .
C5 C4 C3 119.2(2) . .
C6 C5 C4 120.3(2) . .
C5 C6 C1 121.0(2) . .
C8 C7 C12 118.7(2) . .
C8 C7 N1 120.8(2) . .
C12 C7 N1 120.5(2) . .
C9 C8 C7 120.5(2) . .
C10 C9 C8 120.5(3) . .
C11 C10 C9 119.3(3) . .
C10 C11 C12 121.2(3) . .
C11 C12 C7 119.7(3) . .
N1 C13 C14 105.0(2) . .
N2 C14 C13 105.0(2) . .
C16 C15 C20 119.5(2) . .
C16 C15 N2 121.3(2) . .
C20 C15 N2 119.2(2) . .
C15 C16 C17 119.5(3) . .
C18 C17 C16 120.9(3) . .
C17 C18 C19 119.7(2) . .
C18 C19 C20 120.3(3) . .
C19 C20 C15 120.1(3) . .
N3 C22 C23 120.3(3) . .
N3 C22 C27 117.0(2) . .
C23 C22 C27 122.7(2) . .
C24 C23 C22 120.3(3) . .
C23 C24 C25 118.6(3) . .
C24 C25 C26 119.6(3) . .
N3 C26 C25 121.3(3) . .
N3 C26 C28 117.4(2) . .
C25 C26 C28 121.4(3) . .
C30 C29 C31B 121.6(3) . 2
C30 C29 C31A 121.6(3) . 2
C31B C29 C31A 0.0(5) 2 2
C29 C30 C31A 119.4(4) . .
C7 N1 C13 120.8(2) . .
C7 N1 P1 124.05(17) . .
C13 N1 P1 112.64(16) . .
C15 N2 C14 120.2(2) . .
C15 N2 P1 118.80(17) . .
C14 N2 P1 112.24(16) . .
C26 N3 C22 119.9(2) . .
C26 N3 Pd1 118.95(17) . .
C22 N3 Pd1 121.10(19) . .
S1 O1 Pd1 117.86(10) . .
N1 P1 N2 92.49(10) . .
N1 P1 C2 104.92(10) . .
N2 P1 C2 105.08(11) . .
N1 P1 Pd1 120.94(8) . .
N2 P1 Pd1 115.52(8) . .
C2 P1 Pd1 114.80(8) . .
O2 S1 O3 115.33(12) . .
O2 S1 O1 110.21(11) . .
O3 S1 O1 112.49(11) . .
O2 S1 C1 106.44(12) . .
O3 S1 C1 105.88(11) . .
O1 S1 C1 105.74(11) . .
C21 Pd1 N3 90.55(10) . .
C21 Pd1 O1 174.93(10) . .
N3 Pd1 O1 89.08(7) . .
C21 Pd1 P1 86.89(8) . .
N3 Pd1 P1 177.22(6) . .
O1 Pd1 P1 93.57(5) . .
C32 C31A C30 120.9(5) . .
C32 C31A C29 120.0(4) . 2
C30 C31A C29 119.0(4) . 2

loop_
_geom_bond_atom_site_label_1
_geom_bond_atom_site_label_2
_geom_bond_distance
_geom_bond_site_symmetry_2
C1 C6 1.399(3) .
C1 C2 1.407(3) .
C1 S1 1.789(3) .
C2 C3 1.397(4) .
C2 P1 1.843(2) .
C3 C4 1.390(4) .
C4 C5 1.384(4) .
C5 C6 1.380(4) .
C7 C8 1.398(4) .
C7 C12 1.404(3) .
C7 N1 1.408(3) .
C8 C9 1.387(4) .
C9 C10 1.387(4) .
C10 C11 1.377(5) .
C11 C12 1.392(4) .
C13 N1 1.470(3) .
C13 C14 1.518(3) .
C14 N2 1.474(3) .
C15 C16 1.393(4) .
C15 C20 1.400(4) .
C15 N2 1.421(3) .
C16 C17 1.396(4) .
C17 C18 1.381(5) .
C18 C19 1.383(5) .
C19 C20 1.391(4) .
C21 Pd1 2.030(3) .
C22 N3 1.354(3) .
C22 C23 1.392(4) .
C22 C27 1.495(4) .
C23 C24 1.380(5) .
C24 C25 1.382(4) .
C25 C26 1.389(4) .
C26 N3 1.348(4) .
C26 C28 1.501(4) .
C29 C30 1.367(6) .
C29 C31B 1.408(5) 2
C29 C31A 1.408(5) 2
C30 C31A 1.390(5) .
N1 P1 1.692(2) .
N2 P1 1.694(2) .
N3 Pd1 2.135(2) .
O1 S1 1.4834(18) .
O1 Pd1 2.1476(17) .
O2 S1 1.4437(19) .
O3 S1 1.4462(19) .
P1 Pd1 2.1916(6) .
C32 C31A 1.286(8) .
C31A C29 1.408(5) 2

loop_
_geom_torsion_atom_site_label_1
_geom_torsion_atom_site_label_2
_geom_torsion_atom_site_label_3
_geom_torsion_atom_site_label_4
_geom_torsion
_geom_torsion_site_symmetry_1
_geom_torsion_site_symmetry_4
C6 C1 C2 C3 -0.7(3) . .
S1 C1 C2 C3 175.79(18) . .
C6 C1 C2 P1 179.16(18) . .
S1 C1 C2 P1 -4.3(3) . .
C1 C2 C3 C4 -1.5(4) . .
P1 C2 C3 C4 178.65(19) . .
C2 C3 C4 C5 2.8(4) . .
C3 C4 C5 C6 -1.9(4) . .
C4 C5 C6 C1 -0.3(4) . .
C2 C1 C6 C5 1.6(4) . .
S1 C1 C6 C5 -175.21(19) . .
C12 C7 C8 C9 1.5(4) . .
N1 C7 C8 C9 -177.8(2) . .
C7 C8 C9 C10 -0.9(4) . .
C8 C9 C10 C11 -0.2(4) . .
C9 C10 C11 C12 0.7(4) . .
C10 C11 C12 C7 -0.1(4) . .
C8 C7 C12 C11 -1.0(4) . .
N1 C7 C12 C11 178.4(2) . .
N1 C13 C14 N2 -36.4(2) . .
C20 C15 C16 C17 0.6(4) . .
N2 C15 C16 C17 -179.7(2) . .
C15 C16 C17 C18 0.1(4) . .
C16 C17 C18 C19 -0.5(4) . .
C17 C18 C19 C20 0.2(4) . .
C18 C19 C20 C15 0.6(4) . .
C16 C15 C20 C19 -1.0(4) . .
N2 C15 C20 C19 179.4(2) . .
N3 C22 C23 C24 0.6(4) . .
C27 C22 C23 C24 179.8(3) . .
C22 C23 C24 C25 -1.0(4) . .
C23 C24 C25 C26 -0.2(4) . .
C24 C25 C26 N3 1.9(4) . .
C24 C25 C26 C28 -177.8(3) . .
C31B C29 C30 C31A -0.9(6) 2 .
C31A C29 C30 C31A -0.9(6) 2 .
C8 C7 N1 C13 173.6(2) . .
C12 C7 N1 C13 -5.8(3) . .
C8 C7 N1 P1 -25.9(3) . .
C12 C7 N1 P1 154.7(2) . .
C14 C13 N1 C7 -167.6(2) . .
C14 C13 N1 P1 29.8(2) . .
C16 C15 N2 C14 -4.7(3) . .
C20 C15 N2 C14 174.9(2) . .
C16 C15 N2 P1 140.3(2) . .
C20 C15 N2 P1 -40.1(3) . .
C13 C14 N2 C15 177.7(2) . .
C13 C14 N2 P1 30.6(2) . .
C25 C26 N3 C22 -2.4(4) . .
C28 C26 N3 C22 177.3(2) . .
C25 C26 N3 Pd1 177.9(2) . .
C28 C26 N3 Pd1 -2.4(3) . .
C23 C22 N3 C26 1.1(4) . .
C27 C22 N3 C26 -178.1(2) . .
C23 C22 N3 Pd1 -179.16(19) . .
C27 C22 N3 Pd1 1.6(3) . .
C7 N1 P1 N2 -173.00(19) . .
C13 N1 P1 N2 -11.09(18) . .
C7 N1 P1 C2 -66.7(2) . .
C13 N1 P1 C2 95.24(18) . .
C7 N1 P1 Pd1 65.1(2) . .
C13 N1 P1 Pd1 -133.01(14) . .
C15 N2 P1 N1 -159.87(18) . .
C14 N2 P1 N1 -12.28(18) . .
C15 N2 P1 C2 93.96(19) . .
C14 N2 P1 C2 -118.45(17) . .
C15 N2 P1 Pd1 -33.6(2) . .
C14 N2 P1 Pd1 113.95(16) . .
C3 C2 P1 N1 -52.0(2) . .
C1 C2 P1 N1 128.1(2) . .
C3 C2 P1 N2 44.8(2) . .
C1 C2 P1 N2 -135.1(2) . .
C3 C2 P1 Pd1 172.81(15) . .
C1 C2 P1 Pd1 -7.1(2) . .
Pd1 O1 S1 O2 171.32(11) . .
Pd1 O1 S1 O3 41.08(15) . .
Pd1 O1 S1 C1 -74.03(13) . .
C6 C1 S1 O2 -21.2(2) . .
C2 C1 S1 O2 162.2(2) . .
C6 C1 S1 O3 102.0(2) . .
C2 C1 S1 O3 -74.6(2) . .
C6 C1 S1 O1 -138.40(18) . .
C2 C1 S1 O1 45.0(2) . .
C26 N3 Pd1 C21 -84.0(2) . .
C22 N3 Pd1 C21 96.3(2) . .
C26 N3 Pd1 O1 101.01(19) . .
C22 N3 Pd1 O1 -78.69(19) . .
C26 N3 Pd1 P1 -61.4(14) . .
C22 N3 Pd1 P1 118.9(12) . .
S1 O1 Pd1 C21 152.4(10) . .
S1 O1 Pd1 N3 -121.74(13) . .
S1 O1 Pd1 P1 57.41(12) . .
N1 P1 Pd1 C21 45.18(12) . .
N2 P1 Pd1 C21 -64.83(12) . .
C2 P1 Pd1 C21 172.60(12) . .
N1 P1 Pd1 N3 22.5(13) . .
N2 P1 Pd1 N3 -87.5(13) . .
C2 P1 Pd1 N3 149.9(13) . .
N1 P1 Pd1 O1 -139.88(10) . .
N2 P1 Pd1 O1 110.11(9) . .
C2 P1 Pd1 O1 -12.46(10) . .
C29 C30 C31A C32 -175.8(5) . .
C29 C30 C31A C29 0.9(6) . 2
